data_4074779
loop_
_publ_author_name
'Cantat, Thibault'
'Jaroschik, Florian'
'Ricard, Louis'
'Le Floch, Pascal'
'Nief, Fran\,cois'
'M\'ezailles, Nicolas'

_publ_section_title
;
 Thulium Alkylidene Complexes: Synthesis, X-ray Structures, and Reactivity
;
_journal_coden_ASTM ORGND7
_journal_issue 5
_journal_name_full Organometallics
_journal_page_first 1329
_journal_page_last 1332
_journal_paper_doi 10.1021/om050877c
_journal_volume 25
_journal_year 2006
_chemical_formula_sum 'C66 H72 Li O4 P4 S4 Tm'
_chemical_formula_weight 1357.23
_space_group_IT_number 2
_symmetry_cell_setting triclinic
_symmetry_space_group_name_Hall '-P 1'
_symmetry_space_group_name_H-M 'P -1'
_atom_sites_solution_hydrogens geom
_atom_sites_solution_primary direct
_atom_sites_solution_secondary difmap
_audit_creation_method SHELXL-97
_cell_angle_alpha 74.5200(10)
_cell_angle_beta 79.5400(10)
_cell_angle_gamma 76.4200(10)
_cell_formula_units_Z 4
_cell_length_a 14.8860(10)
_cell_length_b 20.6060(10)
_cell_length_c 22.2730(10)
_cell_measurement_reflns_used 251
_cell_measurement_temperature 150.0(1)
_cell_measurement_theta_max 20.0
_cell_measurement_theta_min 3.0
_cell_volume 6348.4(6)
_computing_structure_refinement 'SHELXL-97 (Sheldrick, 1997)'
_computing_structure_solution 'SHELXS-97 (Sheldrick, 1990)'
_diffrn_ambient_temperature 150.0(1)
_diffrn_measured_fraction_theta_full 0.922
_diffrn_measured_fraction_theta_max 0.922
_diffrn_measurement_device_type KappaCCD
_diffrn_measurement_method 'phi and omega scans'
_diffrn_radiation_monochromator graphite
_diffrn_radiation_source 'fine-focus sealed tube'
_diffrn_radiation_type MoK\a
_diffrn_radiation_wavelength 0.71069
_diffrn_reflns_av_R_equivalents 0.0000
_diffrn_reflns_av_sigmaI/netI 0.0512
_diffrn_reflns_limit_h_max 19
_diffrn_reflns_limit_h_min -18
_diffrn_reflns_limit_k_max 26
_diffrn_reflns_limit_k_min -26
_diffrn_reflns_limit_l_max 28
_diffrn_reflns_limit_l_min -28
_diffrn_reflns_number 25834
_diffrn_reflns_theta_full 27.10
_diffrn_reflns_theta_max 27.10
_diffrn_reflns_theta_min 3.01
_exptl_absorpt_coefficient_mu 1.676
_exptl_absorpt_correction_T_max 0.7304
_exptl_absorpt_correction_T_min 0.7304
_exptl_absorpt_correction_type multi-scan
_exptl_crystal_colour colorless
_exptl_crystal_density_diffrn 1.420
_exptl_crystal_density_method 'not measured'
_exptl_crystal_description block
_exptl_crystal_F_000 2784
_exptl_crystal_size_max 0.20
_exptl_crystal_size_mid 0.20
_exptl_crystal_size_min 0.20
_refine_diff_density_max 3.318
_refine_diff_density_min -1.831
_refine_diff_density_rms 0.168
_refine_ls_extinction_method none
_refine_ls_goodness_of_fit_ref 1.056
_refine_ls_hydrogen_treatment mixed
_refine_ls_matrix_type full
_refine_ls_number_parameters 1442
_refine_ls_number_reflns 25834
_refine_ls_number_restraints 0
_refine_ls_restrained_S_all 1.056
_refine_ls_R_factor_all 0.0961
_refine_ls_R_factor_gt 0.0710
_refine_ls_shift/su_max 0.002
_refine_ls_shift/su_mean 0.000
_refine_ls_structure_factor_coef Fsqd
_refine_ls_weighting_details 'calc w=1/[\s^2^(Fo^2^)+(0.0865P)^2^+80.5294P] where P=(Fo^2^+2Fc^2^)/3'
_refine_ls_weighting_scheme calc
_refine_ls_wR_factor_gt 0.2043
_refine_ls_wR_factor_ref 0.2227
_reflns_number_gt 19424
_reflns_number_total 25834
_reflns_threshold_expression >2sigma(I)
_cod_data_source_file om050877csi20051011_010650.cif
_cod_data_source_block tmbiscarb_bt
_cod_depositor_comments
;
The following automatic conversions were performed:

'_symmetry_cell_setting' value 'Triclinic' changed to 'triclinic'
according to /home/saulius/struct/CIF-dictionaries/cif_core.dic
dictionary named 'cif_core.dic' version 2.4.1 from 2010-06-29.

Automatic conversion script
Id: cif_fix_values 1715 2011-07-08 13:25:40Z adriana 
;
_cod_original_sg_symbol_H-M 'P-1     '
_cod_database_code 4074779

loop_
_symmetry_equiv_pos_as_xyz
'x, y, z'
'-x, -y, -z'

loop_
_atom_site_label
_atom_site_type_symbol
_atom_site_fract_x
_atom_site_fract_y
_atom_site_fract_z
_atom_site_U_iso_or_equiv
_atom_site_adp_type
_atom_site_occupancy
_atom_site_symmetry_multiplicity
_atom_site_calc_flag
_atom_site_refinement_flags
Tm1 Tm 0.76663(3) 0.21630(2) 0.511245(18) 0.03080(11) Uani 1 1 d .
Tm2 Tm 0.73071(3) 0.28780(2) 0.964669(18) 0.03060(11) Uani 1 1 d .
S1 S 0.74789(17) 0.19093(13) 0.39944(11) 0.0375(5) Uani 1 1 d .
S2 S 0.71740(16) 0.17130(12) 0.64014(11) 0.0345(5) Uani 1 1 d .
S3 S 0.66321(16) 0.34540(13) 0.51414(12) 0.0387(5) Uani 1 1 d .
S4 S 0.95025(16) 0.15992(12) 0.52534(12) 0.0377(5) Uani 1 1 d .
S5 S 0.54719(17) 0.35039(13) 0.95925(12) 0.0406(5) Uani 1 1 d .
S6 S 0.83239(16) 0.15917(12) 0.95891(12) 0.0381(5) Uani 1 1 d .
S7 S 0.76984(17) 0.33755(13) 0.83511(11) 0.0379(5) Uani 1 1 d .
S8 S 0.76514(17) 0.30359(13) 1.07649(11) 0.0365(5) Uani 1 1 d .
P1 P 0.65283(16) 0.13846(13) 0.45708(11) 0.0326(5) Uani 1 1 d .
P2 P 0.63084(16) 0.13069(12) 0.60626(11) 0.0299(5) Uani 1 1 d .
P3 P 0.79242(16) 0.36644(12) 0.48185(11) 0.0306(5) Uani 1 1 d .
P4 P 0.96318(16) 0.25233(12) 0.46599(11) 0.0305(5) Uani 1 1 d .
P5 P 0.53302(16) 0.25473(12) 1.01044(11) 0.0321(5) Uani 1 1 d .
P6 P 0.70547(16) 0.13672(12) 0.99848(11) 0.0311(5) Uani 1 1 d .
P7 P 0.86166(17) 0.37573(12) 0.86668(11) 0.0319(5) Uani 1 1 d .
P8 P 0.85556(16) 0.35786(12) 1.01627(11) 0.0293(5) Uani 1 1 d .
O1 O 0.4893(5) 0.4612(5) 0.1956(4) 0.058(2) Uani 1 1 d .
O2 O 0.4935(7) 0.5731(5) 0.2664(6) 0.085(3) Uani 1 1 d .
O3 O 0.4647(5) 0.4308(5) 0.3439(4) 0.061(2) Uani 1 1 d .
O4 O 0.6587(5) 0.4412(4) 0.2646(4) 0.057(2) Uani 1 1 d .
O5 O 0.9820(5) -0.0370(5) 0.6934(4) 0.058(2) Uani 1 1 d .
O6 O 1.0064(6) 0.0600(4) 0.7666(4) 0.054(2) Uani 1 1 d .
O7 O 0.9674(6) -0.0817(4) 0.8471(4) 0.056(2) Uani 1 1 d .
O8 O 1.1513(5) -0.0886(4) 0.7643(4) 0.0508(19) Uani 1 1 d .
C1 C 0.6572(7) 0.1435(5) 0.5295(4) 0.036(2) Uani 1 1 d .
C2 C 0.5392(6) 0.1759(5) 0.4294(5) 0.036(2) Uani 1 1 d .
C3 C 0.4594(7) 0.1536(6) 0.4645(5) 0.048(3) Uani 1 1 d .
H3 H 0.4649 0.1163 0.5004 0.058 Uiso 1 1 calc R
C4 C 0.3727(8) 0.1860(7) 0.4467(6) 0.057(3) Uani 1 1 d .
H4 H 0.3190 0.1702 0.4705 0.069 Uiso 1 1 calc R
C5 C 0.3623(8) 0.2402(6) 0.3958(6) 0.052(3) Uani 1 1 d .
H5 H 0.3019 0.2624 0.3849 0.063 Uiso 1 1 calc R
C6 C 0.4394(8) 0.2621(6) 0.3607(6) 0.055(3) Uani 1 1 d .
H6 H 0.4329 0.2994 0.3248 0.066 Uiso 1 1 calc R
C7 C 0.5280(7) 0.2299(5) 0.3773(5) 0.044(2) Uani 1 1 d .
H7 H 0.5813 0.2452 0.3523 0.052 Uiso 1 1 calc R
C8 C 0.6805(7) 0.0510(5) 0.4444(4) 0.037(2) Uani 1 1 d .
C9 C 0.6266(8) 0.0252(6) 0.4148(5) 0.047(2) Uani 1 1 d .
H9 H 0.5683 0.0522 0.4036 0.056 Uiso 1 1 calc R
C10 C 0.6564(9) -0.0395(6) 0.4012(6) 0.057(3) Uani 1 1 d .
H10 H 0.6196 -0.0553 0.3795 0.068 Uiso 1 1 calc R
C11 C 0.7377(9) -0.0797(6) 0.4191(6) 0.056(3) Uani 1 1 d .
H11 H 0.7577 -0.1241 0.4108 0.067 Uiso 1 1 calc R
C12 C 0.7916(8) -0.0551(5) 0.4497(5) 0.050(3) Uani 1 1 d .
H12 H 0.8488 -0.0832 0.4620 0.059 Uiso 1 1 calc R
C13 C 0.7639(7) 0.0089(6) 0.4626(5) 0.046(2) Uani 1 1 d .
H13 H 0.8015 0.0244 0.4840 0.055 Uiso 1 1 calc R
C14 C 0.6314(6) 0.0425(5) 0.6516(5) 0.036(2) Uani 1 1 d .
C15 C 0.6546(7) 0.0208(5) 0.7121(5) 0.040(2) Uani 1 1 d .
H15 H 0.6784 0.0505 0.7286 0.048 Uiso 1 1 calc R
C16 C 0.6442(8) -0.0424(6) 0.7489(6) 0.050(3) Uani 1 1 d .
H16 H 0.6582 -0.0556 0.7909 0.060 Uiso 1 1 calc R
C17 C 0.6135(8) -0.0867(5) 0.7247(6) 0.050(3) Uani 1 1 d .
H17 H 0.6068 -0.1310 0.7497 0.061 Uiso 1 1 calc R
C18 C 0.5924(8) -0.0669(6) 0.6642(6) 0.051(3) Uani 1 1 d .
H18 H 0.5710 -0.0977 0.6476 0.062 Uiso 1 1 calc R
C19 C 0.6019(7) -0.0028(5) 0.6270(5) 0.040(2) Uani 1 1 d .
H19 H 0.5882 0.0100 0.5849 0.048 Uiso 1 1 calc R
C20 C 0.5107(6) 0.1713(5) 0.6297(4) 0.0335(19) Uani 1 1 d .
C21 C 0.4682(8) 0.1546(6) 0.6921(6) 0.052(3) Uani 1 1 d .
H21 H 0.5016 0.1216 0.7231 0.062 Uiso 1 1 calc R
C22 C 0.3767(8) 0.1867(7) 0.7082(6) 0.060(3) Uani 1 1 d .
H22 H 0.3479 0.1759 0.7504 0.072 Uiso 1 1 calc R
C23 C 0.3277(8) 0.2344(7) 0.6626(6) 0.061(3) Uani 1 1 d .
H23 H 0.2648 0.2552 0.6731 0.073 Uiso 1 1 calc R
C24 C 0.3710(10) 0.2513(7) 0.6024(7) 0.070(4) Uani 1 1 d .
H24 H 0.3381 0.2846 0.5713 0.084 Uiso 1 1 calc R
C25 C 0.4622(8) 0.2202(6) 0.5862(6) 0.053(3) Uani 1 1 d .
H25 H 0.4913 0.2330 0.5443 0.064 Uiso 1 1 calc R
C26 C 0.8594(6) 0.3008(5) 0.4540(4) 0.0307(18) Uani 1 1 d .
C27 C 0.8347(6) 0.3866(5) 0.5468(4) 0.0336(19) Uani 1 1 d .
C28 C 0.8929(7) 0.4325(5) 0.5354(5) 0.041(2) Uani 1 1 d .
H28 H 0.9056 0.4594 0.4941 0.050 Uiso 1 1 calc R
C29 C 0.9336(7) 0.4397(6) 0.5845(5) 0.047(3) Uani 1 1 d .
H29 H 0.9742 0.4712 0.5764 0.057 Uiso 1 1 calc R
C30 C 0.9150(8) 0.4014(6) 0.6445(5) 0.051(3) Uani 1 1 d .
H30 H 0.9423 0.4065 0.6779 0.061 Uiso 1 1 calc R
C31 C 0.8562(8) 0.3553(6) 0.6559(5) 0.047(3) Uani 1 1 d .
H31 H 0.8438 0.3285 0.6972 0.057 Uiso 1 1 calc R
C32 C 0.8151(7) 0.3477(5) 0.6075(5) 0.041(2) Uani 1 1 d .
H32 H 0.7741 0.3164 0.6157 0.050 Uiso 1 1 calc R
C33 C 0.7838(7) 0.4482(5) 0.4235(4) 0.037(2) Uani 1 1 d .
C34 C 0.7071(9) 0.5014(6) 0.4257(6) 0.051(3) Uani 1 1 d .
H34 H 0.6548 0.4934 0.4562 0.062 Uiso 1 1 calc R
C35 C 0.7040(10) 0.5645(6) 0.3860(6) 0.061(3) Uani 1 1 d .
H35 H 0.6508 0.6001 0.3886 0.074 Uiso 1 1 calc R
C36 C 0.7820(13) 0.5756(6) 0.3407(6) 0.075(4) Uani 1 1 d .
H36 H 0.7817 0.6195 0.3129 0.090 Uiso 1 1 calc R
C37 C 0.8592(11) 0.5233(6) 0.3361(6) 0.064(3) Uani 1 1 d .
H37 H 0.9112 0.5308 0.3052 0.076 Uiso 1 1 calc R
C38 C 0.8586(8) 0.4595(5) 0.3779(5) 0.045(2) Uani 1 1 d .
H38 H 0.9107 0.4231 0.3750 0.054 Uiso 1 1 calc R
C39 C 1.0275(6) 0.2346(5) 0.3922(4) 0.0322(19) Uani 1 1 d .
C40 C 0.9822(7) 0.2543(6) 0.3384(5) 0.041(2) Uani 1 1 d .
H40 H 0.9194 0.2784 0.3397 0.050 Uiso 1 1 calc R
C41 C 1.0308(7) 0.2381(6) 0.2828(5) 0.050(3) Uani 1 1 d .
H41 H 0.9997 0.2501 0.2465 0.060 Uiso 1 1 calc R
C42 C 1.1222(8) 0.2051(6) 0.2795(5) 0.051(3) Uani 1 1 d .
H42 H 1.1544 0.1947 0.2412 0.061 Uiso 1 1 calc R
C43 C 1.1676(8) 0.1869(6) 0.3328(6) 0.052(3) Uani 1 1 d .
H43 H 1.2314 0.1651 0.3309 0.063 Uiso 1 1 calc R
C44 C 1.1192(7) 0.2007(6) 0.3882(5) 0.044(2) Uani 1 1 d .
H44 H 1.1498 0.1864 0.4248 0.053 Uiso 1 1 calc R
C45 C 1.0445(6) 0.2898(5) 0.4925(5) 0.036(2) Uani 1 1 d .
C46 C 1.0839(7) 0.3411(5) 0.4496(5) 0.041(2) Uani 1 1 d .
H46 H 1.0723 0.3533 0.4071 0.049 Uiso 1 1 calc R
C47 C 1.1409(7) 0.3749(6) 0.4691(6) 0.049(3) Uani 1 1 d .
H47 H 1.1692 0.4094 0.4397 0.059 Uiso 1 1 calc R
C48 C 1.1554(8) 0.3574(7) 0.5317(7) 0.058(3) Uani 1 1 d .
H48 H 1.1923 0.3812 0.5454 0.069 Uiso 1 1 calc R
C49 C 1.1176(8) 0.3066(6) 0.5738(6) 0.053(3) Uani 1 1 d .
H49 H 1.1286 0.2944 0.6165 0.063 Uiso 1 1 calc R
C50 C 1.0620(7) 0.2726(6) 0.5531(5) 0.043(2) Uani 1 1 d .
H50 H 1.0361 0.2367 0.5822 0.052 Uiso 1 1 calc R
C51 C 0.6371(6) 0.2042(5) 1.0200(5) 0.035(2) Uani 1 1 d .
C52 C 0.4668(6) 0.2647(5) 1.0862(4) 0.0320(19) Uani 1 1 d .
C53 C 0.5116(7) 0.2416(5) 1.1392(5) 0.042(2) Uani 1 1 d .
H53 H 0.5752 0.2192 1.1367 0.050 Uiso 1 1 calc R
C54 C 0.4614(8) 0.2517(6) 1.1972(5) 0.048(3) Uani 1 1 d .
H54 H 0.4923 0.2381 1.2337 0.058 Uiso 1 1 calc R
C55 C 0.3693(8) 0.2808(6) 1.2014(5) 0.047(2) Uani 1 1 d .
H55 H 0.3354 0.2853 1.2410 0.057 Uiso 1 1 calc R
C56 C 0.3252(7) 0.3036(6) 1.1488(6) 0.053(3) Uani 1 1 d .
H56 H 0.2611 0.3248 1.1519 0.063 Uiso 1 1 calc R
C57 C 0.3732(7) 0.2960(5) 1.0905(5) 0.044(2) Uani 1 1 d .
H57 H 0.3422 0.3119 1.0540 0.053 Uiso 1 1 calc R
C58 C 0.4538(6) 0.2239(6) 0.9750(5) 0.044(2) Uani 1 1 d .
C59 C 0.4183(9) 0.1676(7) 1.0073(9) 0.076(5) Uani 1 1 d .
H59 H 0.4323 0.1460 1.0488 0.091 Uiso 1 1 calc R
C60 C 0.3611(10) 0.1405(8) 0.9800(12) 0.097(7) Uani 1 1 d .
H60 H 0.3355 0.1017 1.0032 0.117 Uiso 1 1 calc R
C61 C 0.3431(9) 0.1713(11) 0.9196(10) 0.095(7) Uani 1 1 d .
H61 H 0.3057 0.1534 0.9002 0.114 Uiso 1 1 calc R
C62 C 0.3779(12) 0.2255(14) 0.8888(9) 0.118(8) Uani 1 1 d .
H62 H 0.3658 0.2463 0.8467 0.141 Uiso 1 1 calc R
C63 C 0.4321(11) 0.2533(11) 0.9165(7) 0.095(6) Uani 1 1 d .
H63 H 0.4542 0.2937 0.8936 0.114 Uiso 1 1 calc R
C64 C 0.6609(6) 0.1050(5) 0.9422(4) 0.034(2) Uani 1 1 d .
C65 C 0.6148(7) 0.0506(5) 0.9615(5) 0.042(2) Uani 1 1 d .
H65 H 0.6111 0.0258 1.0042 0.050 Uiso 1 1 calc R
C66 C 0.5737(8) 0.0317(6) 0.9189(5) 0.047(3) Uani 1 1 d .
H66 H 0.5429 -0.0062 0.9324 0.057 Uiso 1 1 calc R
C67 C 0.5779(8) 0.0681(6) 0.8574(5) 0.050(3) Uani 1 1 d .
H67 H 0.5488 0.0563 0.8283 0.060 Uiso 1 1 calc R
C68 C 0.6249(10) 0.1222(6) 0.8380(5) 0.060(3) Uani 1 1 d .
H68 H 0.6276 0.1473 0.7954 0.071 Uiso 1 1 calc R
C69 C 0.6680(9) 0.1404(6) 0.8793(5) 0.050(3) Uani 1 1 d .
H69 H 0.7020 0.1765 0.8651 0.060 Uiso 1 1 calc R
C70 C 0.7241(7) 0.0607(5) 1.0645(4) 0.036(2) Uani 1 1 d .
C71 C 0.8058(8) 0.0137(6) 1.0661(6) 0.051(3) Uani 1 1 d .
H71 H 0.8554 0.0202 1.0330 0.062 Uiso 1 1 calc R
C72 C 0.8168(9) -0.0439(6) 1.1160(6) 0.059(3) Uani 1 1 d .
H72 H 0.8730 -0.0772 1.1163 0.071 Uiso 1 1 calc R
C73 C 0.7476(10) -0.0522(6) 1.1636(6) 0.062(3) Uani 1 1 d .
H73 H 0.7566 -0.0904 1.1985 0.074 Uiso 1 1 calc R
C74 C 0.6620(10) -0.0050(6) 1.1627(6) 0.060(3) Uani 1 1 d .
H74 H 0.6125 -0.0123 1.1957 0.072 Uiso 1 1 calc R
C75 C 0.6513(8) 0.0521(5) 1.1129(5) 0.045(2) Uani 1 1 d .
H75 H 0.5947 0.0851 1.1118 0.054 Uiso 1 1 calc R
C76 C 0.8421(6) 0.3599(5) 0.9436(5) 0.035(2) Uani 1 1 d .
C77 C 0.8573(6) 0.4662(4) 0.8249(4) 0.0328(19) Uani 1 1 d .
C78 C 0.8391(8) 0.4892(5) 0.7638(5) 0.044(2) Uani 1 1 d .
H78 H 0.8193 0.4600 0.7444 0.053 Uiso 1 1 calc R
C79 C 0.8494(8) 0.5543(6) 0.7301(6) 0.052(3) Uani 1 1 d .
H79 H 0.8362 0.5701 0.6878 0.062 Uiso 1 1 calc R
C80 C 0.8794(9) 0.5966(6) 0.7585(6) 0.058(3) Uani 1 1 d .
H80 H 0.8884 0.6411 0.7355 0.070 Uiso 1 1 calc R
C81 C 0.8958(8) 0.5732(6) 0.8206(6) 0.052(3) Uani 1 1 d .
H81 H 0.9154 0.6023 0.8401 0.062 Uiso 1 1 calc R
C82 C 0.8847(7) 0.5096(5) 0.8542(5) 0.042(2) Uani 1 1 d .
H82 H 0.8953 0.4946 0.8970 0.050 Uiso 1 1 calc R
C83 C 0.9791(7) 0.3381(5) 0.8362(4) 0.037(2) Uani 1 1 d .
C84 C 0.9986(9) 0.2721(6) 0.8277(6) 0.058(3) Uani 1 1 d .
H84 H 0.9489 0.2488 0.8321 0.069 Uiso 1 1 calc R
C85 C 1.0900(9) 0.2388(6) 0.8128(7) 0.066(4) Uani 1 1 d .
H85 H 1.1018 0.1935 0.8067 0.079 Uiso 1 1 calc R
C86 C 1.1630(8) 0.2715(7) 0.8069(6) 0.057(3) Uani 1 1 d .
H86 H 1.2252 0.2489 0.7968 0.068 Uiso 1 1 calc R
C87 C 1.1451(8) 0.3377(7) 0.8160(6) 0.056(3) Uani 1 1 d .
H87 H 1.1952 0.3600 0.8134 0.068 Uiso 1 1 calc R
C88 C 1.0535(8) 0.3712(6) 0.8290(5) 0.048(3) Uani 1 1 d .
H88 H 1.0415 0.4173 0.8331 0.058 Uiso 1 1 calc R
C89 C 0.9731(6) 0.3188(5) 1.0368(4) 0.0319(19) Uani 1 1 d .
C90 C 1.0386(7) 0.2926(5) 0.9924(5) 0.038(2) Uani 1 1 d .
H90 H 1.0217 0.2957 0.9524 0.046 Uiso 1 1 calc R
C91 C 1.1299(7) 0.2615(5) 1.0054(5) 0.045(2) Uani 1 1 d .
H91 H 1.1750 0.2446 0.9743 0.055 Uiso 1 1 calc R
C92 C 1.1528(7) 0.2560(5) 1.0635(6) 0.048(3) Uani 1 1 d .
H92 H 1.2141 0.2347 1.0729 0.057 Uiso 1 1 calc R
C93 C 1.0872(7) 0.2813(5) 1.1090(5) 0.045(2) Uani 1 1 d .
H93 H 1.1043 0.2778 1.1489 0.054 Uiso 1 1 calc R
C94 C 0.9969(7) 0.3115(5) 1.0962(5) 0.042(2) Uani 1 1 d .
H94 H 0.9515 0.3270 1.1279 0.051 Uiso 1 1 calc R
C95 C 0.8314(6) 0.4428(5) 1.0321(4) 0.0330(19) Uani 1 1 d .
C96 C 0.8980(7) 0.4746(5) 1.0426(5) 0.040(2) Uani 1 1 d .
H96 H 0.9609 0.4510 1.0437 0.048 Uiso 1 1 calc R
C97 C 0.8717(8) 0.5413(6) 1.0513(6) 0.049(3) Uani 1 1 d .
H97 H 0.9171 0.5625 1.0594 0.058 Uiso 1 1 calc R
C98 C 0.7811(8) 0.5773(6) 1.0485(6) 0.052(3) Uani 1 1 d .
H98 H 0.7649 0.6232 1.0535 0.063 Uiso 1 1 calc R
C99 C 0.7147(8) 0.5463(6) 1.0385(6) 0.054(3) Uani 1 1 d .
H99 H 0.6519 0.5702 1.0378 0.065 Uiso 1 1 calc R
C100 C 0.7392(7) 0.4800(5) 1.0293(5) 0.042(2) Uani 1 1 d .
H100 H 0.6933 0.4595 1.0211 0.050 Uiso 1 1 calc R
C101 C 0.3929(10) 0.4711(9) 0.1867(7) 0.082(5) Uani 1 1 d .
H10A H 0.3566 0.5132 0.1993 0.098 Uiso 1 1 calc R
H10B H 0.3658 0.4315 0.2128 0.098 Uiso 1 1 calc R
C102 C 0.3895(9) 0.4771(6) 0.1195(6) 0.056(3) Uani 1 1 d .
H10C H 0.3668 0.5254 0.0979 0.067 Uiso 1 1 calc R
H10D H 0.3482 0.4482 0.1143 0.067 Uiso 1 1 calc R
C103 C 0.4910(10) 0.4516(7) 0.0937(7) 0.066(3) Uani 1 1 d .
H10E H 0.4957 0.4114 0.0763 0.079 Uiso 1 1 calc R
H10F H 0.5142 0.4883 0.0600 0.079 Uiso 1 1 calc R
C104 C 0.5449(10) 0.4330(11) 0.1461(7) 0.092(6) Uani 1 1 d .
H10G H 0.5617 0.3824 0.1603 0.111 Uiso 1 1 calc R
H10H H 0.6030 0.4514 0.1331 0.111 Uiso 1 1 calc R
C105 C 0.495(3) 0.5990(11) 0.3150(16) 0.31(3) Uani 1 1 d .
H10I H 0.5584 0.5845 0.3270 0.372 Uiso 1 1 calc R
H10J H 0.4529 0.5773 0.3508 0.372 Uiso 1 1 calc R
C106 C 0.4680(13) 0.6719(8) 0.3080(8) 0.084(5) Uani 1 1 d .
H10K H 0.5220 0.6934 0.3051 0.101 Uiso 1 1 calc R
H10L H 0.4195 0.6846 0.3419 0.101 Uiso 1 1 calc R
C107 C 0.4311(18) 0.6882(8) 0.2468(11) 0.130(9) Uani 1 1 d .
H10M H 0.3621 0.6998 0.2528 0.156 Uiso 1 1 calc R
H10N H 0.4549 0.7275 0.2174 0.156 Uiso 1 1 calc R
C108 C 0.463(3) 0.6272(10) 0.2231(10) 0.23(2) Uani 1 1 d .
H10O H 0.4116 0.6182 0.2060 0.275 Uiso 1 1 calc R
H10P H 0.5142 0.6349 0.1883 0.275 Uiso 1 1 calc R
C109 C 0.5125(8) 0.4053(7) 0.4005(5) 0.059(3) Uani 1 1 d .
H10Q H 0.5641 0.4294 0.3969 0.071 Uiso 1 1 calc R
H10R H 0.5379 0.3553 0.4071 0.071 Uiso 1 1 calc R
C110 C 0.4396(13) 0.4201(16) 0.4525(7) 0.160(13) Uani 1 1 d .
H11A H 0.4351 0.3773 0.4851 0.192 Uiso 1 1 calc R
H11B H 0.4565 0.4529 0.4719 0.192 Uiso 1 1 calc R
C111 C 0.3569(10) 0.4471(12) 0.4308(7) 0.100(6) Uani 1 1 d .
H11C H 0.3338 0.4937 0.4384 0.120 Uiso 1 1 calc R
H11D H 0.3110 0.4183 0.4537 0.120 Uiso 1 1 calc R
C112 C 0.3656(8) 0.4510(8) 0.3622(6) 0.061(3) Uani 1 1 d .
H11E H 0.3310 0.4193 0.3541 0.073 Uiso 1 1 calc R
H11F H 0.3416 0.4983 0.3389 0.073 Uiso 1 1 calc R
C113 C 0.7325(9) 0.4760(7) 0.2278(6) 0.062(3) Uani 1 1 d .
H11G H 0.7419 0.5109 0.2479 0.075 Uiso 1 1 calc R
H11H H 0.7169 0.4989 0.1848 0.075 Uiso 1 1 calc R
C114 C 0.8193(10) 0.4201(9) 0.2258(8) 0.082(5) Uani 1 1 d .
H11I H 0.8587 0.4293 0.1847 0.099 Uiso 1 1 calc R
H11J H 0.8564 0.4163 0.2596 0.099 Uiso 1 1 calc R
C115 C 0.7818(9) 0.3563(8) 0.2353(7) 0.066(4) Uani 1 1 d .
H11K H 0.8260 0.3148 0.2537 0.080 Uiso 1 1 calc R
H11L H 0.7668 0.3512 0.1955 0.080 Uiso 1 1 calc R
C116 C 0.6943(10) 0.3702(7) 0.2811(8) 0.083(5) Uani 1 1 d .
H11M H 0.6480 0.3442 0.2778 0.100 Uiso 1 1 calc R
H11N H 0.7095 0.3562 0.3247 0.100 Uiso 1 1 calc R
C117 C 0.8905(10) -0.0043(12) 0.6781(8) 0.106(7) Uani 1 1 d .
H11O H 0.8780 0.0446 0.6798 0.127 Uiso 1 1 calc R
H11P H 0.8436 -0.0270 0.7086 0.127 Uiso 1 1 calc R
C118 C 0.8844(8) -0.0096(6) 0.6137(6) 0.053(3) Uani 1 1 d .
H11Q H 0.8553 0.0351 0.5882 0.064 Uiso 1 1 calc R
H11R H 0.8477 -0.0445 0.6151 0.064 Uiso 1 1 calc R
C119 C 0.9860(10) -0.0313(7) 0.5869(6) 0.065(4) Uani 1 1 d .
H11S H 0.9912 -0.0617 0.5582 0.078 Uiso 1 1 calc R
H11T H 1.0130 0.0093 0.5637 0.078 Uiso 1 1 calc R
C120 C 1.0333(9) -0.0682(6) 0.6425(5) 0.053(3) Uani 1 1 d .
H12A H 1.0316 -0.1177 0.6527 0.064 Uiso 1 1 calc R
H12B H 1.0991 -0.0629 0.6351 0.064 Uiso 1 1 calc R
C121 C 0.9412(8) 0.0971(6) 0.8077(5) 0.050(3) Uani 1 1 d .
H12C H 0.9742 0.1158 0.8320 0.060 Uiso 1 1 calc R
H12D H 0.9019 0.0668 0.8374 0.060 Uiso 1 1 calc R
C122 C 0.8823(8) 0.1548(6) 0.7644(5) 0.048(3) Uani 1 1 d .
H12E H 0.8310 0.1387 0.7535 0.057 Uiso 1 1 calc R
H12F H 0.8558 0.1942 0.7839 0.057 Uiso 1 1 calc R
C123 C 0.9511(10) 0.1738(7) 0.7074(5) 0.061(3) Uani 1 1 d .
H12G H 0.9751 0.2142 0.7089 0.073 Uiso 1 1 calc R
H12H H 0.9220 0.1845 0.6685 0.073 Uiso 1 1 calc R
C124 C 1.0294(11) 0.1105(7) 0.7102(7) 0.075(4) Uani 1 1 d .
H12I H 1.0350 0.0920 0.6728 0.090 Uiso 1 1 calc R
H12J H 1.0895 0.1226 0.7114 0.090 Uiso 1 1 calc R
C125 C 1.0124(9) -0.1089(7) 0.9023(5) 0.058(3) Uani 1 1 d .
H12K H 1.0753 -0.0978 0.8949 0.070 Uiso 1 1 calc R
H12L H 1.0185 -0.1595 0.9153 0.070 Uiso 1 1 calc R
C126 C 0.9510(10) -0.0755(9) 0.9513(6) 0.075(4) Uani 1 1 d .
H12M H 0.9570 -0.1054 0.9939 0.090 Uiso 1 1 calc R
H12N H 0.9667 -0.0309 0.9495 0.090 Uiso 1 1 calc R
C127 C 0.8573(10) -0.0659(8) 0.9352(7) 0.073(4) Uani 1 1 d .
H12O H 0.8211 -0.0199 0.9387 0.088 Uiso 1 1 calc R
H12P H 0.8242 -0.1011 0.9638 0.088 Uiso 1 1 calc R
C128 C 0.8692(9) -0.0731(8) 0.8675(7) 0.070(4) Uani 1 1 d .
H12Q H 0.8455 -0.1135 0.8656 0.084 Uiso 1 1 calc R
H12R H 0.8351 -0.0316 0.8408 0.084 Uiso 1 1 calc R
C129 C 1.2320(9) -0.0618(7) 0.7307(7) 0.066(3) Uani 1 1 d .
H12S H 1.2377 -0.0219 0.7455 0.079 Uiso 1 1 calc R
H12T H 1.2270 -0.0469 0.6851 0.079 Uiso 1 1 calc R
C130 C 1.3163(9) -0.1196(7) 0.7434(7) 0.067(3) Uani 1 1 d .
H13A H 1.3549 -0.1264 0.7035 0.080 Uiso 1 1 calc R
H13B H 1.3553 -0.1092 0.7699 0.080 Uiso 1 1 calc R
C131 C 1.2766(9) -0.1822(8) 0.7770(9) 0.092(6) Uani 1 1 d .
H13C H 1.3041 -0.2203 0.7560 0.111 Uiso 1 1 calc R
H13D H 1.2903 -0.1972 0.8210 0.111 Uiso 1 1 calc R
C132 C 1.1738(8) -0.1629(6) 0.7751(7) 0.066(4) Uani 1 1 d .
H13E H 1.1568 -0.1780 0.7408 0.079 Uiso 1 1 calc R
H13F H 1.1401 -0.1844 0.8154 0.079 Uiso 1 1 calc R
Li1 Li 0.5278(13) 0.4777(10) 0.2633(9) 0.052(5) Uani 1 1 d .
Li2 Li 1.0277(12) -0.0383(9) 0.7662(8) 0.049(4) Uani 1 1 d .

loop_
_atom_site_aniso_label
_atom_site_aniso_U_11
_atom_site_aniso_U_22
_atom_site_aniso_U_33
_atom_site_aniso_U_23
_atom_site_aniso_U_13
_atom_site_aniso_U_12
Tm1 0.0288(2) 0.0309(2) 0.0338(2) -0.00748(15) -0.00526(15) -0.00705(15)
Tm2 0.0293(2) 0.0306(2) 0.0336(2) -0.00858(15) -0.00535(15) -0.00700(15)
S1 0.0354(12) 0.0464(14) 0.0330(12) -0.0095(10) -0.0011(9) -0.0148(10)
S2 0.0360(12) 0.0384(13) 0.0315(11) -0.0089(9) -0.0057(9) -0.0101(10)
S3 0.0268(11) 0.0374(13) 0.0493(14) -0.0109(10) -0.0040(9) -0.0013(9)
S4 0.0333(12) 0.0327(12) 0.0422(13) -0.0031(10) -0.0052(9) -0.0033(9)
S5 0.0363(13) 0.0368(13) 0.0419(13) -0.0044(10) -0.0067(10) 0.0021(10)
S6 0.0267(11) 0.0358(13) 0.0479(14) -0.0101(10) -0.0007(9) -0.0016(9)
S7 0.0430(13) 0.0411(13) 0.0331(12) -0.0092(10) -0.0081(10) -0.0120(10)
S8 0.0392(12) 0.0397(13) 0.0331(12) -0.0088(9) -0.0027(9) -0.0138(10)
P1 0.0297(12) 0.0395(13) 0.0312(12) -0.0107(10) -0.0027(9) -0.0098(10)
P2 0.0277(11) 0.0316(12) 0.0313(11) -0.0088(9) -0.0044(9) -0.0055(9)
P3 0.0311(12) 0.0265(11) 0.0326(12) -0.0065(9) -0.0040(9) -0.0032(9)
P4 0.0263(11) 0.0303(12) 0.0352(12) -0.0096(9) -0.0045(9) -0.0035(9)
P5 0.0266(11) 0.0330(12) 0.0383(12) -0.0133(10) -0.0043(9) -0.0029(9)
P6 0.0285(11) 0.0295(12) 0.0356(12) -0.0103(9) -0.0029(9) -0.0044(9)
P7 0.0353(12) 0.0303(12) 0.0308(11) -0.0098(9) -0.0014(9) -0.0070(9)
P8 0.0288(11) 0.0293(12) 0.0317(11) -0.0093(9) -0.0047(9) -0.0064(9)
O1 0.036(4) 0.079(6) 0.060(5) -0.037(4) -0.007(3) 0.010(4)
O2 0.090(7) 0.055(6) 0.124(9) -0.050(6) -0.060(7) 0.028(5)
O3 0.036(4) 0.098(7) 0.045(4) -0.020(4) -0.002(3) -0.006(4)
O4 0.038(4) 0.052(5) 0.073(6) -0.014(4) -0.001(4) -0.002(3)
O5 0.043(4) 0.073(6) 0.054(5) -0.032(4) -0.012(3) 0.017(4)
O6 0.065(5) 0.037(4) 0.052(5) -0.012(3) -0.001(4) 0.006(4)
O7 0.047(4) 0.068(5) 0.048(4) -0.013(4) -0.006(3) -0.003(4)
O8 0.045(4) 0.043(4) 0.053(4) -0.010(3) -0.003(3) 0.009(3)
C1 0.040(5) 0.042(5) 0.029(5) -0.006(4) 0.001(4) -0.019(4)
C2 0.034(5) 0.037(5) 0.042(5) -0.015(4) -0.010(4) -0.006(4)
C3 0.040(6) 0.059(7) 0.044(6) -0.011(5) -0.010(4) -0.005(5)
C4 0.039(6) 0.071(8) 0.062(7) -0.016(6) -0.009(5) -0.008(6)
C5 0.039(6) 0.061(7) 0.061(7) -0.021(6) -0.021(5) 0.003(5)
C6 0.049(7) 0.052(7) 0.060(7) -0.016(6) -0.019(5) 0.011(5)
C7 0.041(6) 0.038(6) 0.049(6) -0.011(4) -0.007(4) 0.001(4)
C8 0.037(5) 0.044(6) 0.032(5) -0.009(4) -0.005(4) -0.011(4)
C9 0.040(6) 0.048(6) 0.058(7) -0.018(5) -0.008(5) -0.011(5)
C10 0.057(7) 0.049(7) 0.071(8) -0.022(6) -0.008(6) -0.014(6)
C11 0.058(7) 0.040(6) 0.069(8) -0.020(5) 0.005(6) -0.010(5)
C12 0.051(6) 0.033(6) 0.055(7) -0.007(5) -0.009(5) 0.007(5)
C13 0.039(6) 0.042(6) 0.057(7) -0.012(5) -0.005(5) -0.007(5)
C14 0.028(5) 0.034(5) 0.042(5) -0.008(4) -0.003(4) 0.002(4)
C15 0.044(6) 0.037(5) 0.037(5) -0.009(4) -0.006(4) -0.006(4)
C16 0.051(6) 0.038(6) 0.051(6) -0.006(5) -0.001(5) -0.001(5)
C17 0.045(6) 0.025(5) 0.071(8) 0.001(5) -0.002(5) -0.007(4)
C18 0.040(6) 0.039(6) 0.080(9) -0.020(6) -0.011(5) -0.009(5)
C19 0.039(5) 0.037(5) 0.047(6) -0.014(4) -0.012(4) -0.003(4)
C20 0.028(4) 0.032(5) 0.041(5) -0.012(4) -0.001(4) -0.007(4)
C21 0.043(6) 0.044(6) 0.054(7) -0.008(5) 0.006(5) 0.006(5)
C22 0.046(7) 0.058(8) 0.059(7) -0.005(6) 0.004(5) 0.004(5)
C23 0.040(6) 0.062(8) 0.076(9) -0.026(7) -0.007(6) 0.009(5)
C24 0.069(9) 0.066(9) 0.061(8) -0.016(6) -0.023(7) 0.024(7)
C25 0.053(7) 0.045(6) 0.051(6) -0.012(5) -0.011(5) 0.014(5)
C26 0.030(4) 0.030(5) 0.031(4) -0.008(3) -0.005(3) -0.003(4)
C27 0.036(5) 0.033(5) 0.030(4) -0.013(4) -0.004(4) 0.002(4)
C28 0.041(5) 0.036(5) 0.048(6) -0.015(4) -0.004(4) -0.006(4)
C29 0.039(6) 0.052(7) 0.056(7) -0.019(5) -0.007(5) -0.011(5)
C30 0.051(6) 0.066(8) 0.038(6) -0.023(5) -0.011(5) 0.002(6)
C31 0.050(6) 0.054(7) 0.032(5) -0.011(5) -0.006(4) 0.003(5)
C32 0.043(6) 0.035(5) 0.048(6) -0.013(4) -0.004(4) -0.009(4)
C33 0.049(6) 0.032(5) 0.033(5) -0.008(4) -0.009(4) -0.009(4)
C34 0.065(7) 0.038(6) 0.055(7) -0.016(5) -0.020(6) -0.003(5)
C35 0.084(9) 0.039(6) 0.057(7) -0.007(5) -0.025(7) 0.003(6)
C36 0.138(14) 0.033(6) 0.047(7) -0.002(5) -0.020(8) -0.005(7)
C37 0.089(10) 0.048(7) 0.054(7) 0.001(5) -0.013(7) -0.024(7)
C38 0.056(7) 0.037(6) 0.045(6) -0.008(4) -0.009(5) -0.012(5)
C39 0.029(4) 0.033(5) 0.035(5) -0.009(4) 0.000(3) -0.009(4)
C40 0.030(5) 0.054(6) 0.037(5) -0.013(4) -0.003(4) -0.002(4)
C41 0.037(5) 0.070(8) 0.045(6) -0.028(5) 0.007(4) -0.009(5)
C42 0.053(7) 0.054(7) 0.043(6) -0.017(5) 0.009(5) -0.008(5)
C43 0.041(6) 0.054(7) 0.055(7) -0.015(5) 0.002(5) 0.001(5)
C44 0.039(5) 0.048(6) 0.042(6) -0.013(5) -0.009(4) 0.007(4)
C45 0.026(4) 0.037(5) 0.048(6) -0.017(4) -0.009(4) -0.001(4)
C46 0.033(5) 0.041(6) 0.051(6) -0.013(4) -0.004(4) -0.009(4)
C47 0.036(6) 0.045(6) 0.071(8) -0.017(5) -0.011(5) -0.007(5)
C48 0.038(6) 0.059(8) 0.093(10) -0.039(7) -0.020(6) -0.009(5)
C49 0.049(6) 0.061(8) 0.054(7) -0.023(6) -0.016(5) -0.006(6)
C50 0.034(5) 0.052(6) 0.043(6) -0.011(5) -0.006(4) -0.008(4)
C51 0.029(5) 0.034(5) 0.045(5) -0.015(4) -0.011(4) -0.002(4)
C52 0.029(4) 0.028(5) 0.043(5) -0.012(4) -0.001(4) -0.010(4)
C53 0.036(5) 0.038(5) 0.049(6) -0.014(4) 0.002(4) -0.004(4)
C54 0.048(6) 0.056(7) 0.038(5) -0.011(5) -0.002(4) -0.008(5)
C55 0.046(6) 0.045(6) 0.051(6) -0.015(5) 0.001(5) -0.009(5)
C56 0.028(5) 0.057(7) 0.069(8) -0.019(6) 0.000(5) 0.001(5)
C57 0.029(5) 0.044(6) 0.054(6) -0.014(5) -0.004(4) 0.001(4)
C58 0.025(5) 0.053(7) 0.062(7) -0.033(5) -0.004(4) -0.003(4)
C59 0.059(8) 0.043(7) 0.144(14) -0.032(8) -0.053(9) 0.000(6)
C60 0.044(8) 0.063(10) 0.21(2) -0.065(12) -0.049(11) 0.005(7)
C61 0.033(7) 0.146(17) 0.148(17) -0.116(15) -0.018(9) -0.001(9)
C62 0.073(11) 0.23(3) 0.098(13) -0.097(16) -0.010(9) -0.060(15)
C63 0.066(9) 0.178(19) 0.066(9) -0.043(11) -0.012(7) -0.051(11)
C64 0.030(5) 0.032(5) 0.037(5) -0.018(4) 0.000(4) 0.005(4)
C65 0.042(6) 0.043(6) 0.039(5) -0.008(4) -0.004(4) -0.010(4)
C66 0.049(6) 0.053(7) 0.049(6) -0.022(5) 0.001(5) -0.023(5)
C67 0.060(7) 0.053(7) 0.043(6) -0.026(5) -0.013(5) -0.002(5)
C68 0.093(10) 0.055(7) 0.038(6) -0.013(5) -0.013(6) -0.024(7)
C69 0.068(8) 0.045(6) 0.039(6) -0.010(5) -0.002(5) -0.021(5)
C70 0.041(5) 0.033(5) 0.036(5) -0.007(4) -0.018(4) -0.005(4)
C71 0.051(6) 0.042(6) 0.062(7) -0.015(5) -0.024(5) 0.007(5)
C72 0.057(7) 0.042(6) 0.069(8) 0.004(6) -0.023(6) 0.001(5)
C73 0.077(9) 0.048(7) 0.058(7) 0.006(6) -0.029(7) -0.013(6)
C74 0.080(9) 0.045(7) 0.053(7) -0.001(5) -0.014(6) -0.017(6)
C75 0.053(6) 0.039(6) 0.038(5) -0.004(4) -0.005(5) -0.006(5)
C76 0.035(5) 0.031(5) 0.043(5) -0.011(4) -0.013(4) -0.004(4)
C77 0.032(5) 0.025(4) 0.042(5) -0.011(4) 0.001(4) -0.005(4)
C78 0.050(6) 0.040(6) 0.040(5) -0.008(4) -0.005(4) -0.007(5)
C79 0.053(7) 0.041(6) 0.052(7) -0.001(5) 0.001(5) -0.005(5)
C80 0.059(7) 0.032(6) 0.076(9) -0.005(5) -0.001(6) -0.009(5)
C81 0.052(7) 0.034(6) 0.073(8) -0.021(5) 0.001(6) -0.013(5)
C82 0.047(6) 0.036(5) 0.043(6) -0.012(4) -0.005(4) -0.005(4)
C83 0.036(5) 0.037(5) 0.035(5) -0.009(4) 0.000(4) -0.004(4)
C84 0.051(7) 0.048(7) 0.077(9) -0.027(6) -0.009(6) -0.001(5)
C85 0.053(7) 0.041(7) 0.100(11) -0.031(7) -0.002(7) 0.007(5)
C86 0.042(6) 0.060(8) 0.060(7) -0.022(6) 0.004(5) 0.007(5)
C87 0.042(6) 0.066(8) 0.058(7) -0.018(6) 0.005(5) -0.008(5)
C88 0.045(6) 0.040(6) 0.052(6) -0.009(5) 0.003(5) -0.003(5)
C89 0.027(4) 0.032(5) 0.039(5) -0.010(4) -0.009(4) -0.002(4)
C90 0.038(5) 0.039(5) 0.035(5) -0.014(4) -0.003(4) -0.001(4)
C91 0.037(5) 0.042(6) 0.051(6) -0.012(5) 0.002(4) -0.001(4)
C92 0.038(6) 0.037(6) 0.064(7) -0.005(5) -0.018(5) -0.001(4)
C93 0.041(6) 0.042(6) 0.058(7) -0.018(5) -0.018(5) -0.002(4)
C94 0.045(6) 0.041(6) 0.039(5) -0.012(4) -0.010(4) 0.003(4)
C95 0.034(5) 0.038(5) 0.028(4) -0.009(4) -0.004(3) -0.007(4)
C96 0.037(5) 0.035(5) 0.051(6) -0.017(4) -0.005(4) -0.007(4)
C97 0.050(6) 0.039(6) 0.063(7) -0.021(5) -0.008(5) -0.009(5)
C98 0.052(7) 0.030(5) 0.070(8) -0.017(5) 0.005(5) -0.004(5)
C99 0.038(6) 0.049(7) 0.071(8) -0.017(6) -0.003(5) 0.001(5)
C100 0.032(5) 0.040(6) 0.052(6) -0.017(5) -0.005(4) 0.000(4)
C101 0.055(8) 0.109(12) 0.086(10) -0.054(9) -0.030(7) 0.027(8)
C102 0.055(7) 0.051(7) 0.061(7) -0.012(6) -0.015(6) -0.006(5)
C103 0.071(9) 0.056(8) 0.070(8) -0.028(6) -0.014(7) 0.009(6)
C104 0.058(8) 0.184(19) 0.059(8) -0.077(11) -0.001(7) -0.019(10)
C105 0.63(8) 0.073(14) 0.31(4) -0.08(2) -0.40(5) 0.08(3)
C106 0.101(12) 0.066(10) 0.088(11) -0.031(8) -0.006(9) -0.008(9)
C107 0.21(2) 0.037(8) 0.157(19) -0.024(10) -0.107(18) 0.023(11)
C108 0.56(7) 0.054(12) 0.073(13) -0.019(9) -0.11(2) 0.00(2)
C109 0.045(6) 0.083(9) 0.044(6) -0.019(6) -0.010(5) 0.006(6)
C110 0.078(12) 0.30(3) 0.046(9) -0.054(14) -0.007(8) 0.076(16)
C111 0.053(9) 0.19(2) 0.069(10) -0.059(12) -0.002(7) -0.025(11)
C112 0.039(6) 0.081(9) 0.063(8) -0.030(7) -0.006(5) 0.002(6)
C113 0.062(8) 0.061(8) 0.064(8) -0.014(6) -0.001(6) -0.017(6)
C114 0.048(8) 0.121(14) 0.091(11) -0.056(10) 0.011(7) -0.022(8)
C115 0.058(8) 0.076(9) 0.068(8) -0.033(7) -0.006(6) -0.001(7)
C116 0.063(9) 0.051(8) 0.108(12) -0.001(8) 0.013(8) 0.002(7)
C117 0.048(8) 0.18(2) 0.076(10) -0.062(12) -0.027(7) 0.047(10)
C118 0.059(7) 0.047(7) 0.057(7) -0.016(5) -0.016(6) -0.003(5)
C119 0.084(9) 0.052(7) 0.056(7) -0.024(6) -0.022(7) 0.013(6)
C120 0.055(7) 0.055(7) 0.045(6) -0.014(5) -0.007(5) -0.002(5)
C121 0.063(7) 0.042(6) 0.038(5) -0.010(4) -0.010(5) 0.007(5)
C122 0.055(7) 0.041(6) 0.043(6) -0.008(4) -0.009(5) 0.001(5)
C123 0.084(9) 0.057(8) 0.040(6) -0.010(5) -0.011(6) -0.009(7)
C124 0.082(10) 0.069(9) 0.058(8) -0.013(7) 0.014(7) -0.002(7)
C125 0.064(8) 0.062(8) 0.041(6) -0.007(5) -0.009(5) -0.002(6)
C126 0.061(8) 0.102(12) 0.052(7) -0.027(7) -0.001(6) 0.008(8)
C127 0.057(8) 0.068(9) 0.075(9) -0.010(7) 0.006(7) 0.006(7)
C128 0.055(8) 0.066(9) 0.082(10) -0.014(7) -0.005(7) -0.005(6)
C129 0.055(8) 0.061(8) 0.070(9) -0.010(6) -0.003(6) 0.003(6)
C130 0.052(7) 0.069(9) 0.073(9) -0.015(7) -0.005(6) -0.002(6)
C131 0.034(7) 0.062(9) 0.146(16) 0.019(9) -0.006(8) 0.005(6)
C132 0.048(7) 0.036(6) 0.094(10) 0.003(6) -0.004(6) 0.004(5)
Li1 0.043(10) 0.057(12) 0.054(11) -0.025(9) -0.005(8) 0.010(8)
Li2 0.040(9) 0.049(10) 0.040(9) -0.007(8) -0.005(7) 0.021(8)

loop_
_atom_type_symbol
_atom_type_description
_atom_type_scat_dispersion_real
_atom_type_scat_dispersion_imag
_atom_type_scat_source
C C 0.0033 0.0016 'International Tables Vol C Tables 4.2.6.8 and 6.1.1.4'
H H 0.0000 0.0000 'International Tables Vol C Tables 4.2.6.8 and 6.1.1.4'
Li Li -0.0003 0.0001 'International Tables Vol C Tables 4.2.6.8 and 6.1.1.4'
O O 0.0106 0.0060 'International Tables Vol C Tables 4.2.6.8 and 6.1.1.4'
P P 0.1023 0.0942 'International Tables Vol C Tables 4.2.6.8 and 6.1.1.4'
S S 0.1246 0.1234 'International Tables Vol C Tables 4.2.6.8 and 6.1.1.4'
Tm Tm -0.3139 5.2483 'International Tables Vol C Tables 4.2.6.8 and 6.1.1.4'

loop_
_geom_angle_atom_site_label_1
_geom_angle_atom_site_label_2
_geom_angle_atom_site_label_3
_geom_angle
C1 Tm1 C26 158.4(3)
C1 Tm1 S4 119.8(3)
C26 Tm1 S4 71.8(2)
C1 Tm1 S1 70.5(2)
C26 Tm1 S1 89.5(2)
S4 Tm1 S1 103.15(8)
C1 Tm1 S3 106.0(3)
C26 Tm1 S3 71.2(2)
S4 Tm1 S3 131.42(7)
S1 Tm1 S3 106.82(8)
C1 Tm1 S2 70.5(2)
C26 Tm1 S2 130.1(2)
S4 Tm1 S2 90.04(7)
S1 Tm1 S2 140.37(7)
S3 Tm1 S2 90.48(7)
C1 Tm1 P3 145.3(3)
C26 Tm1 P3 32.6(2)
S4 Tm1 P3 94.81(7)
S1 Tm1 P3 106.76(7)
S3 Tm1 P3 40.20(7)
S2 Tm1 P3 109.16(7)
C1 Tm1 P4 153.3(2)
C26 Tm1 P4 31.8(2)
S4 Tm1 P4 40.08(7)
S1 Tm1 P4 94.87(7)
S3 Tm1 P4 99.56(7)
S2 Tm1 P4 117.57(7)
P3 Tm1 P4 59.38(6)
C1 Tm1 P2 31.1(2)
C26 Tm1 P2 166.5(2)
S4 Tm1 P2 112.28(7)
S1 Tm1 P2 101.63(6)
S3 Tm1 P2 98.08(7)
S2 Tm1 P2 39.61(6)
P3 Tm1 P2 134.72(6)
P4 Tm1 P2 151.16(6)
C1 Tm1 P1 31.0(2)
C26 Tm1 P1 128.3(2)
S4 Tm1 P1 118.75(7)
S1 Tm1 P1 39.56(6)
S3 Tm1 P1 108.68(7)
S2 Tm1 P1 101.43(6)
P3 Tm1 P1 134.26(6)
P4 Tm1 P1 131.23(6)
P2 Tm1 P1 62.13(6)
C76 Tm2 C51 160.5(3)
C76 Tm2 S5 117.5(2)
C51 Tm2 S5 72.2(2)
C76 Tm2 S8 71.1(2)
C51 Tm2 S8 90.6(2)
S5 Tm2 S8 103.31(8)
C76 Tm2 S6 105.6(2)
C51 Tm2 S6 71.4(2)
S5 Tm2 S6 134.73(8)
S8 Tm2 S6 103.09(8)
C76 Tm2 S7 70.2(2)
C51 Tm2 S7 128.4(2)
S5 Tm2 S7 90.07(8)
S8 Tm2 S7 140.95(7)
S6 Tm2 S7 91.96(8)
C76 Tm2 P6 144.3(2)
C51 Tm2 P6 31.8(2)
S5 Tm2 P6 98.13(7)
S8 Tm2 P6 102.47(7)
S6 Tm2 P6 40.22(7)
S7 Tm2 P6 111.83(7)
C76 Tm2 P5 153.4(2)
C51 Tm2 P5 32.1(2)
S5 Tm2 P5 40.11(7)
S8 Tm2 P5 97.40(7)
S6 Tm2 P5 100.38(7)
S7 Tm2 P5 115.26(7)
P6 Tm2 P5 60.41(6)
C76 Tm2 P8 31.4(2)
C51 Tm2 P8 129.7(2)
S5 Tm2 P8 117.64(7)
S8 Tm2 P8 39.73(6)
S6 Tm2 P8 106.17(7)
S7 Tm2 P8 101.61(7)
P6 Tm2 P8 130.58(6)
P5 Tm2 P8 133.31(6)
C76 Tm2 P7 30.9(2)
C51 Tm2 P7 165.6(2)
S5 Tm2 P7 110.87(7)
S8 Tm2 P7 101.96(7)
S6 Tm2 P7 98.69(7)
S7 Tm2 P7 39.54(7)
P6 Tm2 P7 136.13(6)
P5 Tm2 P7 148.87(7)
P8 Tm2 P7 62.27(6)
P1 S1 Tm1 80.97(10)
P2 S2 Tm1 79.35(10)
P3 S3 Tm1 78.77(10)
P4 S4 Tm1 79.62(10)
P5 S5 Tm2 79.59(10)
P6 S6 Tm2 79.12(10)
P7 S7 Tm2 79.40(10)
P8 S8 Tm2 80.30(10)
C1 P1 C2 114.1(5)
C1 P1 C8 115.2(5)
C2 P1 C8 104.6(4)
C1 P1 S1 107.0(3)
C2 P1 S1 108.0(3)
C8 P1 S1 107.6(3)
C1 P1 Tm1 47.6(3)
C2 P1 Tm1 124.6(3)
C8 P1 Tm1 130.8(3)
S1 P1 Tm1 59.47(9)
C1 P2 C14 117.8(5)
C1 P2 C20 112.5(5)
C14 P2 C20 100.3(4)
C1 P2 S2 108.9(3)
C14 P2 S2 108.8(3)
C20 P2 S2 107.9(3)
C1 P2 Tm1 48.3(3)
C14 P2 Tm1 139.0(3)
C20 P2 Tm1 120.7(3)
S2 P2 Tm1 61.04(9)
C26 P3 C33 113.0(4)
C26 P3 C27 115.5(4)
C33 P3 C27 102.0(4)
C26 P3 S3 109.1(3)
C33 P3 S3 109.8(3)
C27 P3 S3 107.2(3)
C26 P3 Tm1 51.3(3)
C33 P3 Tm1 145.2(3)
C27 P3 Tm1 112.8(3)
S3 P3 Tm1 61.03(9)
C26 P4 C39 110.2(4)
C26 P4 C45 117.0(4)
C39 P4 C45 101.7(4)
C26 P4 S4 110.6(3)
C39 P4 S4 106.9(3)
C45 P4 S4 109.7(3)
C26 P4 Tm1 50.5(3)
C39 P4 Tm1 119.9(3)
C45 P4 Tm1 138.5(3)
S4 P4 Tm1 60.29(9)
C51 P5 C52 110.9(5)
C51 P5 C58 116.4(5)
C52 P5 C58 103.1(4)
C51 P5 S5 110.5(4)
C52 P5 S5 106.8(3)
C58 P5 S5 108.5(4)
C51 P5 Tm2 50.2(3)
C52 P5 Tm2 123.8(3)
C58 P5 Tm2 133.1(3)
S5 P5 Tm2 60.30(9)
C51 P6 C64 114.8(4)
C51 P6 C70 113.1(5)
C64 P6 C70 103.2(4)
C51 P6 S6 109.8(4)
C64 P6 S6 107.7(3)
C70 P6 S6 107.8(3)
C51 P6 Tm2 50.4(3)
C64 P6 Tm2 119.3(3)
C70 P6 Tm2 137.5(3)
S6 P6 Tm2 60.66(9)
C76 P7 C83 114.0(5)
C76 P7 C77 116.5(4)
C83 P7 C77 100.0(4)
C76 P7 S7 108.9(3)
C83 P7 S7 107.9(3)
C77 P7 S7 109.1(3)
C76 P7 Tm2 48.2(3)
C83 P7 Tm2 122.4(3)
C77 P7 Tm2 137.7(3)
S7 P7 Tm2 61.07(9)
C76 P8 C95 112.9(4)
C76 P8 C89 114.3(5)
C95 P8 C89 105.1(4)
C76 P8 S8 108.5(4)
C95 P8 S8 107.6(3)
C89 P8 S8 108.2(3)
C76 P8 Tm2 48.6(3)
C95 P8 Tm2 129.6(3)
C89 P8 Tm2 125.3(3)
S8 P8 Tm2 59.97(9)
C104 O1 C101 107.6(9)
C104 O1 Li1 128.2(9)
C101 O1 Li1 124.1(9)
C108 O2 C105 103.7(14)
C108 O2 Li1 129.5(12)
C105 O2 Li1 126.8(13)
C112 O3 C109 109.3(8)
C112 O3 Li1 121.6(9)
C109 O3 Li1 120.8(9)
C116 O4 C113 109.1(9)
C116 O4 Li1 122.0(10)
C113 O4 Li1 124.8(10)
C117 O5 C120 108.8(9)
C117 O5 Li2 125.2(9)
C120 O5 Li2 126.0(8)
C121 O6 C124 106.4(9)
C121 O6 Li2 129.0(9)
C124 O6 Li2 120.9(9)
C125 O7 C128 106.5(10)
C125 O7 Li2 123.9(9)
C128 O7 Li2 126.8(9)
C129 O8 C132 108.5(9)
C129 O8 Li2 125.0(9)
C132 O8 Li2 122.7(10)
P2 C1 P1 158.0(6)
P2 C1 Tm1 100.6(4)
P1 C1 Tm1 101.3(4)
C7 C2 C3 118.1(9)
C7 C2 P1 122.0(8)
C3 C2 P1 119.7(8)
C4 C3 C2 119.8(11)
C5 C4 C3 121.6(12)
C4 C5 C6 119.4(11)
C5 C6 C7 120.2(11)
C2 C7 C6 120.9(11)
C9 C8 C13 117.8(10)
C9 C8 P1 124.5(8)
C13 C8 P1 117.7(7)
C8 C9 C10 121.5(11)
C11 C10 C9 119.9(11)
C10 C11 C12 119.3(11)
C13 C12 C11 121.5(11)
C12 C13 C8 120.0(10)
C15 C14 C19 118.6(9)
C15 C14 P2 121.5(8)
C19 C14 P2 119.8(8)
C16 C15 C14 121.5(10)
C15 C16 C17 119.6(11)
C18 C17 C16 119.7(10)
C17 C18 C19 121.0(10)
C18 C19 C14 119.5(10)
C25 C20 C21 119.2(9)
C25 C20 P2 119.5(8)
C21 C20 P2 121.3(8)
C22 C21 C20 119.7(11)
C23 C22 C21 120.0(12)
C24 C23 C22 119.5(11)
C23 C24 C25 120.8(12)
C20 C25 C24 120.8(11)
P4 C26 P3 134.6(6)
P4 C26 Tm1 97.7(4)
P3 C26 Tm1 96.1(4)
C28 C27 C32 120.2(9)
C28 C27 P3 121.5(7)
C32 C27 P3 117.9(7)
C27 C28 C29 120.0(10)
C30 C29 C28 120.3(11)
C29 C30 C31 119.5(10)
C30 C31 C32 120.8(10)
C31 C32 C27 119.2(10)
C38 C33 C34 118.5(10)
C38 C33 P3 119.1(8)
C34 C33 P3 122.2(8)
C35 C34 C33 122.5(13)
C34 C35 C36 118.2(12)
C37 C36 C35 121.0(11)
C36 C37 C38 118.4(13)
C33 C38 C37 121.3(11)
C44 C39 C40 118.8(9)
C44 C39 P4 121.8(7)
C40 C39 P4 119.4(7)
C41 C40 C39 119.1(9)
C42 C41 C40 121.3(11)
C41 C42 C43 119.4(10)
C44 C43 C42 119.5(10)
C43 C44 C39 121.9(10)
C50 C45 C46 119.5(9)
C50 C45 P4 122.4(8)
C46 C45 P4 118.0(8)
C45 C46 C47 119.9(10)
C48 C47 C46 119.3(11)
C49 C48 C47 120.9(10)
C48 C49 C50 118.9(11)
C45 C50 C49 121.5(10)
P6 C51 P5 140.9(6)
P6 C51 Tm2 97.8(4)
P5 C51 Tm2 97.7(4)
C53 C52 C57 120.3(9)
C53 C52 P5 119.0(7)
C57 C52 P5 120.8(8)
C52 C53 C54 118.9(10)
C55 C54 C53 120.6(11)
C54 C55 C56 120.2(10)
C55 C56 C57 120.7(10)
C52 C57 C56 119.3(10)
C63 C58 C59 117.9(12)
C63 C58 P5 122.4(10)
C59 C58 P5 119.6(10)
C58 C59 C60 121.0(16)
C61 C60 C59 118.9(17)
C62 C61 C60 119.7(14)
C61 C62 C63 121.3(19)
C58 C63 C62 121.3(19)
C65 C64 C69 119.6(9)
C65 C64 P6 121.6(7)
C69 C64 P6 118.6(8)
C64 C65 C66 120.6(10)
C67 C66 C65 119.7(10)
C66 C67 C68 119.6(10)
C69 C68 C67 121.4(11)
C68 C69 C64 119.0(10)
C71 C70 C75 120.4(10)
C71 C70 P6 121.9(9)
C75 C70 P6 117.7(7)
C70 C71 C72 120.3(12)
C73 C72 C71 119.8(12)
C72 C73 C74 121.0(11)
C75 C74 C73 118.9(12)
C74 C75 C70 119.4(11)
P7 C76 P8 158.9(6)
P7 C76 Tm2 100.9(4)
P8 C76 Tm2 100.0(5)
C78 C77 C82 119.9(9)
C78 C77 P7 121.3(7)
C82 C77 P7 118.2(7)
C77 C78 C79 120.7(10)
C78 C79 C80 119.4(11)
C81 C80 C79 119.3(10)
C82 C81 C80 121.6(11)
C81 C82 C77 119.0(10)
C84 C83 C88 118.0(10)
C84 C83 P7 120.3(8)
C88 C83 P7 121.1(8)
C83 C84 C85 121.3(12)
C86 C85 C84 120.2(11)
C85 C86 C87 119.5(11)
C86 C87 C88 119.8(12)
C87 C88 C83 121.1(11)
C90 C89 C94 119.3(9)
C90 C89 P8 118.2(7)
C94 C89 P8 122.4(7)
C89 C90 C91 120.9(9)
C92 C91 C90 119.0(10)
C91 C92 C93 120.7(10)
C94 C93 C92 120.3(10)
C93 C94 C89 119.6(10)
C96 C95 C100 118.6(9)
C96 C95 P8 124.8(7)
C100 C95 P8 116.5(7)
C95 C96 C97 119.5(10)
C98 C97 C96 121.4(10)
C99 C98 C97 119.5(10)
C98 C99 C100 120.2(10)
C99 C100 C95 120.8(10)
O1 C101 C102 107.8(12)
C101 C102 C103 104.1(10)
C104 C103 C102 106.7(11)
O1 C104 C103 108.0(12)
O2 C105 C106 118.6(19)
C105 C106 C107 97.2(14)
C108 C107 C106 105.6(15)
O2 C108 C107 112.5(16)
O3 C109 C110 104.7(10)
C111 C110 C109 110.1(13)
C110 C111 C112 110.7(13)
O3 C112 C111 104.5(10)
O4 C113 C114 105.6(11)
C115 C114 C113 103.8(11)
C114 C115 C116 101.0(11)
O4 C116 C115 106.6(11)
O5 C117 C118 108.5(11)
C117 C118 C119 103.7(10)
C120 C119 C118 104.4(11)
O5 C120 C119 105.6(9)
O6 C121 C122 105.0(8)
C123 C122 C121 103.0(9)
C122 C123 C124 104.8(10)
O6 C124 C123 107.5(10)
O7 C125 C126 105.2(10)
C127 C126 C125 104.0(12)
C126 C127 C128 106.3(11)
O7 C128 C127 105.5(11)
O8 C129 C130 106.9(10)
C131 C130 C129 105.1(11)
C132 C131 C130 107.1(11)
O8 C132 C131 105.4(11)
O1 Li1 O4 109.8(9)
O1 Li1 O2 112.7(11)
O4 Li1 O2 113.2(11)
O1 Li1 O3 111.5(11)
O4 Li1 O3 106.3(10)
O2 Li1 O3 103.1(9)
O5 Li2 O8 108.7(9)
O5 Li2 O7 119.0(12)
O8 Li2 O7 103.4(8)
O5 Li2 O6 103.4(9)
O8 Li2 O6 118.0(11)
O7 Li2 O6 105.1(9)

loop_
_geom_bond_atom_site_label_1
_geom_bond_atom_site_label_2
_geom_bond_distance
Tm1 C1 2.378(9)
Tm1 C26 2.423(9)
Tm1 S4 2.747(2)
Tm1 S1 2.751(2)
Tm1 S3 2.754(2)
Tm1 S2 2.788(2)
Tm1 P3 3.087(2)
Tm1 P4 3.111(2)
Tm1 P2 3.131(2)
Tm1 P1 3.154(2)
Tm2 C76 2.383(9)
Tm2 C51 2.409(10)
Tm2 S5 2.743(2)
Tm2 S8 2.747(2)
Tm2 S6 2.749(2)
Tm2 S7 2.794(2)
Tm2 P6 3.098(2)
Tm2 P5 3.106(2)
Tm2 P8 3.127(2)
Tm2 P7 3.138(2)
S1 P1 2.034(3)
S2 P2 2.031(3)
S3 P3 2.032(3)
S4 P4 2.036(3)
S5 P5 2.034(4)
S6 P6 2.037(3)
S7 P7 2.032(3)
S8 P8 2.028(3)
P1 C1 1.657(9)
P1 C2 1.830(10)
P1 C8 1.837(10)
P2 C1 1.647(9)
P2 C14 1.827(10)
P2 C20 1.834(9)
P3 C26 1.673(9)
P3 C33 1.826(10)
P3 C27 1.854(9)
P4 C26 1.655(9)
P4 C39 1.827(9)
P4 C45 1.831(9)
P5 C51 1.666(9)
P5 C52 1.831(9)
P5 C58 1.838(10)
P6 C51 1.647(9)
P6 C64 1.839(10)
P6 C70 1.846(10)
P7 C76 1.641(10)
P7 C83 1.825(10)
P7 C77 1.839(9)
P8 C76 1.654(10)
P8 C95 1.818(10)
P8 C89 1.830(9)
O1 C104 1.424(14)
O1 C101 1.444(15)
O1 Li1 1.84(2)
O2 C108 1.31(2)
O2 C105 1.33(2)
O2 Li1 1.93(2)
O3 C112 1.448(13)
O3 C109 1.473(13)
O3 Li1 1.98(2)
O4 C116 1.404(15)
O4 C113 1.457(14)
O4 Li1 1.92(2)
O5 C117 1.428(14)
O5 C120 1.458(13)
O5 Li2 1.86(2)
O6 C121 1.437(13)
O6 C124 1.446(15)
O6 Li2 1.98(2)
O7 C125 1.424(14)
O7 C128 1.432(15)
O7 Li2 1.94(2)
O8 C129 1.439(15)
O8 C132 1.453(13)
O8 Li2 1.887(17)
C2 C7 1.381(14)
C2 C3 1.400(14)
C3 C4 1.382(15)
C4 C5 1.365(17)
C5 C6 1.365(17)
C6 C7 1.397(15)
C8 C9 1.394(14)
C8 C13 1.395(14)
C9 C10 1.399(16)
C10 C11 1.355(17)
C11 C12 1.393(17)
C12 C13 1.377(15)
C14 C15 1.382(14)
C14 C19 1.386(14)
C15 C16 1.368(14)
C16 C17 1.372(17)
C17 C18 1.371(17)
C18 C19 1.382(15)
C20 C25 1.366(14)
C20 C21 1.406(14)
C21 C22 1.396(15)
C22 C23 1.388(17)
C23 C24 1.371(19)
C24 C25 1.385(17)
C27 C28 1.374(14)
C27 C32 1.394(14)
C28 C29 1.397(15)
C29 C30 1.376(16)
C30 C31 1.383(17)
C31 C32 1.391(15)
C33 C38 1.382(15)
C33 C34 1.389(15)
C34 C35 1.359(16)
C35 C36 1.41(2)
C36 C37 1.39(2)
C37 C38 1.394(15)
C39 C44 1.379(13)
C39 C40 1.400(13)
C40 C41 1.397(14)
C41 C42 1.369(15)
C42 C43 1.394(17)
C43 C44 1.375(15)
C45 C50 1.359(14)
C45 C46 1.386(14)
C46 C47 1.402(14)
C47 C48 1.389(18)
C48 C49 1.361(18)
C49 C50 1.404(15)
C52 C53 1.379(14)
C52 C57 1.388(13)
C53 C54 1.411(14)
C54 C55 1.358(15)
C55 C56 1.366(16)
C56 C57 1.393(16)
C58 C63 1.34(2)
C58 C59 1.360(18)
C59 C60 1.413(18)
C60 C61 1.37(3)
C61 C62 1.31(3)
C62 C63 1.39(2)
C64 C65 1.384(14)
C64 C69 1.392(14)
C65 C66 1.394(14)
C66 C67 1.374(16)
C67 C68 1.384(17)
C68 C69 1.383(16)
C70 C71 1.365(14)
C70 C75 1.390(14)
C71 C72 1.392(16)
C72 C73 1.343(19)
C73 C74 1.409(19)
C74 C75 1.387(15)
C77 C78 1.371(14)
C77 C82 1.405(13)
C78 C79 1.379(15)
C79 C80 1.394(18)
C80 C81 1.384(18)
C81 C82 1.356(15)
C83 C84 1.380(15)
C83 C88 1.397(15)
C84 C85 1.396(16)
C85 C86 1.378(18)
C86 C87 1.389(18)
C87 C88 1.393(15)
C89 C90 1.382(13)
C89 C94 1.392(13)
C90 C91 1.407(14)
C91 C92 1.365(16)
C92 C93 1.390(16)
C93 C94 1.388(14)
C95 C96 1.390(13)
C95 C100 1.409(13)
C96 C97 1.395(14)
C97 C98 1.382(16)
C98 C99 1.375(17)
C99 C100 1.388(15)
C101 C102 1.478(19)
C102 C103 1.537(18)
C103 C104 1.451(19)
C105 C106 1.43(2)
C106 C107 1.49(2)
C107 C108 1.44(2)
C109 C110 1.480(18)
C110 C111 1.35(2)
C111 C112 1.491(19)
C113 C114 1.518(19)
C114 C115 1.49(2)
C115 C116 1.523(18)
C117 C118 1.488(18)
C118 C119 1.530(18)
C119 C120 1.473(16)
C121 C122 1.523(14)
C122 C123 1.504(16)
C123 C124 1.527(19)
C125 C126 1.499(17)
C126 C127 1.46(2)
C127 C128 1.53(2)
C129 C130 1.523(17)
C130 C131 1.502(19)
C131 C132 1.493(17)
